data_7038284
loop_
_publ_author_name
'Gao, Hong-Ling'
'Jiang, Li'
'Liu, Shuang'
'Shen, Hai-Yun'
'Wang, Wen-Min'
'Cui, Jian-Zhong'

_publ_section_title
;
 Multiple magnetic relaxation processes, magnetocaloric effect and
 fluorescence properties of rhombus-shaped tetranuclear rare earth
 complexes.
;
_journal_issue 1
_journal_name_full 'Dalton transactions (Cambridge, England : 2003)'
_journal_page_first 253
_journal_page_last 264
_journal_paper_doi 10.1039/c5dt03790e
_journal_volume 45
_journal_year 2015
_chemical_formula_sum 'C116 H90 F6 N12 O16 Y4'
_chemical_formula_weight 2377.63
_chemical_name_systematic
; 
 ? 
;
_space_group_crystal_system orthorhombic
_space_group_IT_number 60
_space_group_name_Hall '-P 2n 2ab'
_space_group_name_H-M_alt 'P b c n'
_symmetry_space_group_name_Hall '-P 2n 2ab'
_symmetry_space_group_name_H-M 'P b c n'
_atom_sites_solution_hydrogens mixed
_atom_sites_solution_primary direct
_atom_sites_solution_secondary difmap
_audit_creation_method SHELXL-2014/7
_audit_update_record
;
2015-10-30 deposited with the CCDC.
2015-11-10 downloaded from the CCDC.
;
_cell_angle_alpha 90
_cell_angle_beta 90
_cell_angle_gamma 90
_cell_formula_units_Z 4
_cell_length_a 14.330(3)
_cell_length_b 26.134(5)
_cell_length_c 30.745(6)
_cell_measurement_reflns_used 19386
_cell_measurement_temperature 113(2)
_cell_measurement_theta_max 27.8904
_cell_measurement_theta_min 1.6934
_cell_volume 11514(4)
_computing_cell_refinement crystalclear
_computing_data_collection crystalclear
_computing_data_reduction crystalclear
_computing_molecular_graphics 'Bruker SHELXTL'
_computing_publication_material 'Bruker SHELXTL'
_computing_structure_refinement 'SHELXL-2014/7 (Sheldrick, 2014)'
_computing_structure_solution 'SHELXS-97 (Sheldrick, 1990)'
_diffrn_ambient_temperature 113(2)
_diffrn_measured_fraction_theta_full 0.999
_diffrn_measured_fraction_theta_max 0.999
_diffrn_measurement_device_type 'rigaku saturn'
_diffrn_measurement_method '\w scans'
_diffrn_radiation_type MoK\a
_diffrn_radiation_wavelength 0.71073
_diffrn_reflns_av_R_equivalents 0.0823
_diffrn_reflns_av_unetI/netI 0.0588
_diffrn_reflns_laue_measured_fraction_full 0.999
_diffrn_reflns_laue_measured_fraction_max 0.999
_diffrn_reflns_limit_h_max 14
_diffrn_reflns_limit_h_min -17
_diffrn_reflns_limit_k_max 31
_diffrn_reflns_limit_k_min -30
_diffrn_reflns_limit_l_max 36
_diffrn_reflns_limit_l_min -36
_diffrn_reflns_number 81029
_diffrn_reflns_point_group_measured_fraction_full 0.999
_diffrn_reflns_point_group_measured_fraction_max 0.999
_diffrn_reflns_theta_full 25.003
_diffrn_reflns_theta_max 25.003
_diffrn_reflns_theta_min 1.693
_exptl_absorpt_coefficient_mu 2.072
_exptl_absorpt_correction_T_max 0.7888
_exptl_absorpt_correction_T_min 0.6816
_exptl_absorpt_correction_type multi-scan
_exptl_absorpt_process_details crystalclear
_exptl_crystal_colour yellow
_exptl_crystal_density_diffrn 1.372
_exptl_crystal_density_method 'not measured'
_exptl_crystal_description block
_exptl_crystal_F_000 4832
_exptl_crystal_size_max 0.200
_exptl_crystal_size_mid 0.180
_exptl_crystal_size_min 0.120
_refine_diff_density_max 0.855
_refine_diff_density_min -0.687
_refine_diff_density_rms 0.093
_refine_ls_extinction_coef 0.00174(16)
_refine_ls_extinction_expression Fc^*^=kFc[1+0.001xFc^2^\l^3^/sin(2\q)]^-1/4^
_refine_ls_extinction_method 'SHELXL-2014/7 (Sheldrick 2014'
_refine_ls_goodness_of_fit_ref 1.110
_refine_ls_hydrogen_treatment constr
_refine_ls_matrix_type full
_refine_ls_number_parameters 772
_refine_ls_number_reflns 10134
_refine_ls_number_restraints 100
_refine_ls_restrained_S_all 1.109
_refine_ls_R_factor_all 0.0822
_refine_ls_R_factor_gt 0.0541
_refine_ls_shift/su_max 0.002
_refine_ls_shift/su_mean 0.000
_refine_ls_structure_factor_coef Fsqd
_refine_ls_weighting_details 'w=1/[\s^2^(Fo^2^)+(0.0728P)^2^+7.2009P] where P=(Fo^2^+2Fc^2^)/3'
_refine_ls_weighting_scheme calc
_refine_ls_wR_factor_gt 0.1281
_refine_ls_wR_factor_ref 0.1472
_reflns_Friedel_coverage 0.000
_reflns_number_gt 7474
_reflns_number_total 10134
_reflns_threshold_expression 'I > 2\s(I)'
_cod_data_source_file c5dt03790e2.cif
_cod_data_source_block 1
_cod_depositor_comments
;
The following automatic conversions were performed:

'_exptl_absorpt_correction_type' value 'MULTI-SCAN' changed to
'multi-scan' according to
/usr/data/users/saulius/crontab/automatic-downloads/current/RSC/lib/dictionaries/cif_core.dic
dictionary named 'cif_core.dic' version 2.4.2 from 2011-04-26.

Automatic conversion script
Id: cif_fix_values 4268 2015-11-12 08:31:59Z antanas 
;
_cod_database_code 7038284
_shelx_shelxl_version_number 2014/7
_shelx_space_group_comment
; 
The symmetry employed for this shelxl refinement is uniquely defined 
by the following loop, which should always be used as a source of 
symmetry information in preference to the above space-group names. 
They are only intended as comments. 
;
_shelx_estimated_absorpt_t_min 0.682
_shelx_estimated_absorpt_t_max 0.789

loop_
_space_group_symop_operation_xyz
'x, y, z'
'-x+1/2, -y+1/2, z+1/2'
'-x, y, -z+1/2'
'x+1/2, -y+1/2, -z'
'-x, -y, -z'
'x-1/2, y-1/2, -z-1/2'
'x, -y, z-1/2'
'-x-1/2, y-1/2, z'

loop_
_atom_site_label
_atom_site_type_symbol
_atom_site_fract_x
_atom_site_fract_y
_atom_site_fract_z
_atom_site_U_iso_or_equiv
_atom_site_adp_type
_atom_site_occupancy
_atom_site_site_symmetry_order
_atom_site_calc_flag
_atom_site_refinement_flags_posn
_atom_site_refinement_flags_adp
_atom_site_refinement_flags_occupancy
_atom_site_disorder_assembly
_atom_site_disorder_group
Y1 Y 1.11488(3) 0.03374(2) 1.00965(2) 0.02575(14) Uani 1 1 d . . . . .
Y2 Y 0.94639(3) 0.06462(2) 0.91655(2) 0.02713(14) Uani 1 1 d . . . . .
F1 F 1.0674(2) 0.51095(10) 1.13677(10) 0.0503(8) Uani 1 1 d . . . . .
F2 F 0.7907(2) 0.44542(10) 1.17633(9) 0.0546(8) Uani 1 1 d . . . . .
O1 O 1.0559(2) 0.10154(10) 0.96634(9) 0.0277(7) Uani 1 1 d . . . . .
O2 O 0.8647(2) 0.05776(10) 0.98139(9) 0.0292(7) Uani 1 1 d . . . . .
O3 O 0.8487(2) -0.00946(11) 0.91819(9) 0.0322(7) Uani 1 1 d . . . . .
O4 O 1.2408(2) 0.08720(11) 1.01996(9) 0.0353(7) Uani 1 1 d . . . . .
O5 O 1.2241(2) 0.01299(11) 0.95800(9) 0.0349(7) Uani 1 1 d . . . . .
O6 O 1.0251(2) 0.01450(11) 0.86686(9) 0.0347(7) Uani 1 1 d . . . . .
O7 O 1.0091(2) 0.12115(11) 0.86770(9) 0.0344(7) Uani 1 1 d . . . . .
O8 O 0.9807(2) -0.00149(10) 1.04360(9) 0.0279(7) Uani 1 1 d . . . . .
H8 H 0.9479 0.0239 1.0625 0.034 Uiso 1 1 calc R U . . .
N1 N 1.0461(2) 0.10589(12) 1.05347(11) 0.0269(8) Uani 1 1 d . . . . .
N2 N 1.0423(3) 0.29084(13) 1.05209(12) 0.0335(9) Uani 1 1 d . . . . .
N3 N 0.8583(2) 0.14405(13) 0.93432(11) 0.0308(8) Uani 1 1 d . . . . .
N4 N 0.7768(3) 0.24338(13) 1.06192(12) 0.0345(9) Uani 1 1 d . . . . .
N5 N 0.8312(3) 0.05816(15) 0.85387(12) 0.0388(10) Uani 1 1 d . . . . .
N6 N 0.6870(3) -0.07330(17) 0.76241(14) 0.0552(12) Uani 1 1 d D . . . .
C1 C 1.0298(3) 0.10730(16) 1.09604(14) 0.0330(10) Uani 1 1 d . . . . .
H1A H 1.0256 0.0759 1.1115 0.040 Uiso 1 1 calc R U . . .
C2 C 1.0184(4) 0.15292(17) 1.11908(15) 0.0382(11) Uani 1 1 d . . . . .
H2A H 1.0053 0.1522 1.1494 0.046 Uiso 1 1 calc R U . . .
C3 C 1.0263(3) 0.19884(17) 1.09773(15) 0.0359(11) Uani 1 1 d . . . . .
H3A H 1.0221 0.2301 1.1134 0.043 Uiso 1 1 calc R U . . .
C4 C 1.0407(3) 0.19920(15) 1.05256(14) 0.0290(10) Uani 1 1 d . . . . .
C5 C 1.0477(3) 0.24523(16) 1.02786(14) 0.0308(10) Uani 1 1 d . . . . .
C6 C 1.0550(3) 0.24122(16) 0.98342(14) 0.0318(10) Uani 1 1 d . . . . .
H6A H 1.0581 0.2716 0.9665 0.038 Uiso 1 1 calc R U . . .
C7 C 1.0580(3) 0.19369(16) 0.96212(14) 0.0306(10) Uani 1 1 d . . . . .
H7A H 1.0622 0.1928 0.9313 0.037 Uiso 1 1 calc R U . . .
C8 C 1.0551(3) 0.14818(15) 0.98507(13) 0.0273(10) Uani 1 1 d . . . . .
C9 C 1.0475(3) 0.15154(15) 1.03128(13) 0.0279(10) Uani 1 1 d . . . . .
C10 C 1.0801(3) 0.33217(17) 1.03832(15) 0.0348(11) Uani 1 1 d . . . . .
H10A H 1.1117 0.3322 1.0111 0.042 Uiso 1 1 calc R U . . .
C11 C 1.0754(3) 0.37926(16) 1.06381(15) 0.0328(10) Uani 1 1 d . . . . .
C12 C 1.0230(4) 0.38193(17) 1.10167(16) 0.0430(12) Uani 1 1 d . . . . .
H12A H 0.9875 0.3531 1.1106 0.052 Uiso 1 1 calc R U . . .
C13 C 1.0214(4) 0.42584(17) 1.12666(17) 0.0465(13) Uani 1 1 d . . . . .
H13A H 0.9864 0.4273 1.1529 0.056 Uiso 1 1 calc R U . . .
C14 C 1.0719(3) 0.46740(16) 1.11253(16) 0.0367(11) Uani 1 1 d . . . . .
C15 C 1.1231(3) 0.46730(17) 1.07522(16) 0.0372(11) Uani 1 1 d . . . . .
H15A H 1.1565 0.4969 1.0663 0.045 Uiso 1 1 calc R U . . .
C16 C 1.1253(3) 0.42265(17) 1.05050(15) 0.0354(11) Uani 1 1 d . . . . .
H16A H 1.1609 0.4216 1.0244 0.042 Uiso 1 1 calc R U . . .
C17 C 0.8504(4) 0.18667(17) 0.91086(15) 0.0386(11) Uani 1 1 d . . . . .
H17A H 0.8680 0.1854 0.8811 0.046 Uiso 1 1 calc R U . . .
C18 C 0.8176(4) 0.23330(17) 0.92755(15) 0.0409(12) Uani 1 1 d . . . . .
H18A H 0.8091 0.2619 0.9089 0.049 Uiso 1 1 calc R U . . .
C19 C 0.7981(3) 0.23726(17) 0.97082(15) 0.0374(11) Uani 1 1 d . . . . .
H19A H 0.7786 0.2690 0.9828 0.045 Uiso 1 1 calc R U . . .
C20 C 0.8073(3) 0.19357(16) 0.99768(14) 0.0305(10) Uani 1 1 d . . . . .
C21 C 0.7921(3) 0.19439(16) 1.04350(14) 0.0327(10) Uani 1 1 d . . . . .
C22 C 0.7956(3) 0.14898(16) 1.06594(14) 0.0323(10) Uani 1 1 d . . . . .
H22A H 0.7827 0.1492 1.0963 0.039 Uiso 1 1 calc R U . . .
C23 C 0.8175(3) 0.10236(16) 1.04574(13) 0.0294(10) Uani 1 1 d . . . . .
H23A H 0.8169 0.0717 1.0624 0.035 Uiso 1 1 calc R U . . .
C24 C 0.8397(3) 0.10026(16) 1.00209(13) 0.0296(10) Uani 1 1 d . . . . .
C25 C 0.8339(3) 0.14682(16) 0.97766(14) 0.0288(10) Uani 1 1 d . . . . .
C26 C 0.8040(3) 0.25196(17) 1.10047(15) 0.0359(11) Uani 1 1 d . . . . .
H26A H 0.8314 0.2248 1.1166 0.043 Uiso 1 1 calc R U . . .
C27 C 0.7947(3) 0.30263(17) 1.12097(14) 0.0353(11) Uani 1 1 d . . . . .
C28 C 0.7539(3) 0.34377(17) 1.09918(15) 0.0368(11) Uani 1 1 d . . . . .
H28A H 0.7283 0.3387 1.0710 0.044 Uiso 1 1 calc R U . . .
C29 C 0.7500(3) 0.39177(17) 1.11790(15) 0.0392(11) Uani 1 1 d . . . . .
H29A H 0.7210 0.4196 1.1034 0.047 Uiso 1 1 calc R U . . .
C30 C 0.7895(4) 0.39776(18) 1.15822(16) 0.0429(12) Uani 1 1 d . . . . .
C31 C 0.8304(4) 0.35859(18) 1.18137(15) 0.0438(12) Uani 1 1 d . . . . .
H31A H 0.8564 0.3643 1.2094 0.053 Uiso 1 1 calc R U . . .
C32 C 0.8323(3) 0.30982(18) 1.16214(15) 0.0400(11) Uani 1 1 d . . . . .
H32A H 0.8593 0.2818 1.1773 0.048 Uiso 1 1 calc R U . . .
C33 C 0.8187(4) 0.0909(2) 0.82219(16) 0.0478(13) Uani 1 1 d . . . . .
H33A H 0.8419 0.1247 0.8257 0.057 Uiso 1 1 calc R U . . .
C34 C 0.7731(3) 0.0787(2) 0.78348(16) 0.0456(13) Uani 1 1 d . . . . .
H34A H 0.7618 0.1047 0.7626 0.055 Uiso 1 1 calc R U . . .
C35 C 0.7448(4) 0.0302(2) 0.77525(17) 0.0542(14) Uani 1 1 d . . . . .
H35A H 0.7178 0.0217 0.7480 0.065 Uiso 1 1 calc R U . . .
C36 C 0.7560(4) -0.0078(2) 0.80802(15) 0.0434(12) Uani 1 1 d . . . . .
C37 C 0.7267(4) -0.0592(2) 0.80334(17) 0.0480(13) Uani 1 1 d . . . . .
C38 C 0.7346(4) -0.0919(2) 0.83830(16) 0.0492(13) Uani 1 1 d . . . . .
H38A H 0.7131 -0.1261 0.8355 0.059 Uiso 1 1 calc R U . . .
C39 C 0.7730(3) -0.07619(17) 0.87767(14) 0.0363(11) Uani 1 1 d . . . . .
H39A H 0.7759 -0.0994 0.9014 0.044 Uiso 1 1 calc R U . . .
C40 C 0.8073(3) -0.02685(16) 0.88256(14) 0.0317(10) Uani 1 1 d . . . . .
C41 C 0.7971(3) 0.00782(18) 0.84673(15) 0.0356(11) Uani 1 1 d . . . . .
F3 F 0.4733(14) -0.1924(8) 0.6114(7) 0.135(8) Uani 0.460(5) 1 d . U P A 1
C42 C 0.6339(8) -0.1141(4) 0.7625(3) 0.052(3) Uani 0.460(5) 1 d D U P A 1
H42A H 0.6199 -0.1298 0.7899 0.062 Uiso 0.460(5) 1 d R U P A 1
C43 C 0.5905(10) -0.1355(4) 0.7227(4) 0.051(3) Uani 0.460(5) 1 d D U P A 1
C44 C 0.5253(10) -0.1766(4) 0.7253(4) 0.063(4) Uani 0.460(5) 1 d . U P A 1
H44A H 0.5000 -0.1902 0.7500 0.075 Uiso 0.919(11) 2 d R U P A 1
C45 C 0.4795(10) -0.1951(5) 0.6871(4) 0.064(4) Uani 0.460(5) 1 d . U P A 1
H45A H 0.4293 -0.2197 0.6881 0.076 Uiso 0.460(5) 1 d R U P A 1
C46 C 0.5070(13) -0.1734(6) 0.6485(5) 0.062(4) Uani 0.460(5) 1 d . U P A 1
C47 C 0.5755(13) -0.1349(8) 0.6433(7) 0.063(6) Uani 0.460(5) 1 d . U P A 1
H47A H 0.5848 -0.1184 0.6158 0.075 Uiso 0.460(5) 1 d R U P A 1
C48 C 0.6188(14) -0.1133(7) 0.6812(7) 0.050(5) Uani 0.460(5) 1 d . U P A 1
H48A H 0.6730 -0.0917 0.6784 0.060 Uiso 0.460(5) 1 d R U P A 1
F3' F 0.5112(9) -0.1877(4) 0.6009(3) 0.065(3) Uani 0.540(5) 1 d . U P A 2
C42' C 0.7023(7) -0.1153(3) 0.7456(3) 0.048(3) Uani 0.540(5) 1 d D U P A 2
H42B H 0.7448 -0.1385 0.7598 0.057 Uiso 0.540(5) 1 d R U P A 2
C43' C 0.6562(8) -0.1323(3) 0.7052(3) 0.042(2) Uani 0.540(5) 1 d D U P A 2
C44' C 0.6665(7) -0.1827(4) 0.6930(3) 0.050(3) Uani 0.540(5) 1 d . U P A 2
H44B H 0.7063 -0.2048 0.7098 0.060 Uiso 0.540(5) 1 d R U P A 2
C45' C 0.6179(7) -0.2011(4) 0.6568(3) 0.048(3) Uani 0.540(5) 1 d . U P A 2
H45B H 0.6251 -0.2362 0.6479 0.058 Uiso 0.540(5) 1 d R U P A 2
C46' C 0.5612(9) -0.1693(4) 0.6347(3) 0.042(3) Uani 0.540(5) 1 d . U P A 2
C47' C 0.5467(10) -0.1180(5) 0.6462(5) 0.045(3) Uani 0.540(5) 1 d . U P A 2
H47B H 0.5030 -0.0966 0.6310 0.054 Uiso 0.540(5) 1 d R U P A 2
C48' C 0.5921(12) -0.0992(7) 0.6820(7) 0.057(5) Uani 0.540(5) 1 d . U P A 2
H48B H 0.5881 -0.0637 0.6904 0.068 Uiso 0.540(5) 1 d R U P A 2
C49 C 1.3892(4) 0.1248(2) 1.03069(19) 0.0604(16) Uani 1 1 d . . . . .
H49A H 1.3663 0.1321 1.0601 0.091 Uiso 1 1 calc R U . . .
H49B H 1.3889 0.1563 1.0134 0.091 Uiso 1 1 calc R U . . .
H49C H 1.4530 0.1114 1.0324 0.091 Uiso 1 1 calc R U . . .
C50 C 1.3269(3) 0.08567(18) 1.00949(15) 0.0368(11) Uani 1 1 d . . . . .
C51 C 1.3647(4) 0.05115(18) 0.98052(16) 0.0408(12) Uani 1 1 d . . . . .
H51A H 1.4305 0.0508 0.9771 0.049 Uiso 1 1 calc R U . . .
C52 C 1.3127(3) 0.01674(17) 0.95592(16) 0.0387(12) Uani 1 1 d . . . . .
C53 C 1.3617(4) -0.0178(2) 0.9235(2) 0.0639(18) Uani 1 1 d . . . . .
H53A H 1.3449 -0.0535 0.9292 0.096 Uiso 1 1 calc R U . . .
H53B H 1.4294 -0.0136 0.9263 0.096 Uiso 1 1 calc R U . . .
H53C H 1.3425 -0.0085 0.8939 0.096 Uiso 1 1 calc R U . . .
C54 C 1.0828(5) -0.0248(2) 0.80327(18) 0.075(2) Uani 1 1 d . . . . .
H54A H 1.0337 -0.0508 0.8049 0.112 Uiso 1 1 calc R U . . .
H54B H 1.1402 -0.0383 0.8162 0.112 Uiso 1 1 calc R U . . .
H54C H 1.0943 -0.0159 0.7728 0.112 Uiso 1 1 calc R U . . .
C55 C 1.0523(3) 0.02240(19) 0.82787(15) 0.0408(12) Uani 1 1 d . . . . .
C56 C 1.0581(3) 0.07037(18) 0.80823(15) 0.0414(12) Uani 1 1 d . . . . .
H56A H 1.0743 0.0716 0.7783 0.050 Uiso 1 1 calc R U . . .
C57 C 1.0416(3) 0.11683(18) 0.82940(14) 0.0365(11) Uani 1 1 d . . . . .
C58 C 1.0639(4) 0.16649(19) 0.80661(17) 0.0500(14) Uani 1 1 d . . . . .
H58A H 1.0082 0.1883 0.8062 0.075 Uiso 1 1 calc R U . . .
H58B H 1.0837 0.1594 0.7767 0.075 Uiso 1 1 calc R U . . .
H58C H 1.1143 0.1841 0.8221 0.075 Uiso 1 1 calc R U . . .

loop_
_atom_site_aniso_label
_atom_site_aniso_U_11
_atom_site_aniso_U_22
_atom_site_aniso_U_33
_atom_site_aniso_U_23
_atom_site_aniso_U_13
_atom_site_aniso_U_12
Y1 0.0255(2) 0.0292(2) 0.0226(2) -0.00178(16) 0.00113(17) -0.00122(18)
Y2 0.0279(3) 0.0323(2) 0.0212(2) -0.00146(17) 0.00065(17) -0.00133(19)
F1 0.0532(19) 0.0371(15) 0.0606(19) -0.0185(14) -0.0050(15) -0.0006(14)
F2 0.065(2) 0.0445(16) 0.0548(18) -0.0218(14) 0.0080(16) -0.0032(15)
O1 0.0309(18) 0.0277(15) 0.0245(15) -0.0033(12) 0.0007(13) -0.0011(13)
O2 0.0341(18) 0.0289(15) 0.0246(15) -0.0009(12) 0.0043(13) 0.0007(13)
O3 0.0322(18) 0.0374(17) 0.0268(16) -0.0015(13) -0.0025(13) -0.0038(14)
O4 0.0318(19) 0.0393(17) 0.0347(17) -0.0046(14) 0.0003(14) -0.0065(15)
O5 0.0359(19) 0.0336(16) 0.0351(17) -0.0053(13) 0.0101(14) -0.0032(15)
O6 0.0389(19) 0.0399(17) 0.0253(16) -0.0066(13) 0.0087(14) 0.0007(15)
O7 0.0375(19) 0.0429(17) 0.0229(15) 0.0029(13) 0.0010(14) -0.0028(15)
O8 0.0306(17) 0.0277(14) 0.0255(15) -0.0005(12) 0.0005(13) 0.0016(13)
N1 0.027(2) 0.0285(18) 0.0248(18) -0.0022(15) -0.0010(15) -0.0019(16)
N2 0.038(2) 0.0267(18) 0.035(2) -0.0020(16) -0.0035(17) 0.0005(17)
N3 0.027(2) 0.036(2) 0.0291(19) 0.0021(16) -0.0007(16) 0.0001(17)
N4 0.032(2) 0.036(2) 0.035(2) -0.0056(17) 0.0033(17) -0.0001(18)
N5 0.034(2) 0.052(2) 0.030(2) 0.0093(18) 0.0024(17) 0.006(2)
N6 0.053(3) 0.076(3) 0.037(2) -0.010(2) -0.006(2) -0.012(3)
C1 0.035(3) 0.034(2) 0.029(2) 0.0007(19) -0.001(2) -0.002(2)
C2 0.047(3) 0.041(3) 0.027(2) -0.007(2) 0.005(2) 0.002(2)
C3 0.036(3) 0.036(2) 0.035(3) -0.003(2) -0.004(2) -0.002(2)
C4 0.028(2) 0.028(2) 0.031(2) -0.0042(18) -0.0008(19) 0.0005(19)
C5 0.031(3) 0.031(2) 0.031(2) -0.0035(19) 0.0025(19) 0.005(2)
C6 0.033(3) 0.025(2) 0.037(3) 0.0037(19) -0.005(2) -0.0031(19)
C7 0.030(3) 0.037(2) 0.025(2) 0.0011(19) -0.0025(19) -0.005(2)
C8 0.026(2) 0.029(2) 0.027(2) -0.0018(18) -0.0001(18) -0.0021(19)
C9 0.023(2) 0.031(2) 0.030(2) -0.0032(18) 0.0026(18) -0.0030(19)
C10 0.032(3) 0.037(2) 0.035(3) -0.001(2) -0.003(2) 0.004(2)
C11 0.028(2) 0.030(2) 0.041(3) 0.002(2) -0.002(2) 0.002(2)
C12 0.047(3) 0.036(3) 0.047(3) -0.002(2) 0.005(2) -0.007(2)
C13 0.057(4) 0.038(3) 0.044(3) -0.007(2) 0.006(3) -0.007(3)
C14 0.032(3) 0.033(2) 0.045(3) -0.012(2) -0.006(2) 0.003(2)
C15 0.029(3) 0.030(2) 0.052(3) 0.000(2) -0.005(2) -0.001(2)
C16 0.030(3) 0.040(3) 0.036(3) -0.002(2) 0.000(2) -0.001(2)
C17 0.045(3) 0.039(3) 0.032(2) 0.005(2) -0.002(2) -0.001(2)
C18 0.048(3) 0.034(2) 0.041(3) 0.004(2) -0.002(2) 0.003(2)
C19 0.038(3) 0.034(2) 0.040(3) -0.001(2) 0.000(2) 0.002(2)
C20 0.022(2) 0.034(2) 0.036(2) -0.0010(19) -0.0009(19) -0.001(2)
C21 0.029(3) 0.033(2) 0.036(3) -0.006(2) 0.004(2) -0.001(2)
C22 0.027(3) 0.040(2) 0.030(2) -0.002(2) 0.0013(19) -0.003(2)
C23 0.025(2) 0.032(2) 0.030(2) -0.0031(18) 0.0061(19) 0.0026(19)
C24 0.024(2) 0.035(2) 0.030(2) -0.0051(19) -0.0035(18) 0.000(2)
C25 0.025(2) 0.032(2) 0.030(2) -0.0013(18) 0.0000(18) -0.0022(19)
C26 0.035(3) 0.040(3) 0.033(3) -0.003(2) 0.006(2) 0.002(2)
C27 0.034(3) 0.038(2) 0.034(3) -0.007(2) 0.007(2) -0.004(2)
C28 0.034(3) 0.045(3) 0.031(2) -0.004(2) 0.003(2) 0.000(2)
C29 0.038(3) 0.038(3) 0.042(3) -0.004(2) 0.005(2) 0.001(2)
C30 0.046(3) 0.035(3) 0.048(3) -0.013(2) 0.011(2) 0.000(2)
C31 0.047(3) 0.051(3) 0.034(3) -0.010(2) 0.005(2) -0.008(3)
C32 0.043(3) 0.042(3) 0.035(3) -0.004(2) 0.005(2) 0.001(2)
C33 0.044(3) 0.062(3) 0.038(3) 0.005(3) -0.002(2) -0.001(3)
C34 0.039(3) 0.061(3) 0.036(3) 0.005(2) -0.008(2) 0.001(3)
C35 0.044(3) 0.083(4) 0.036(3) 0.000(3) -0.006(2) -0.008(3)
C36 0.038(3) 0.059(3) 0.033(3) -0.001(2) -0.001(2) 0.000(3)
C37 0.045(3) 0.057(3) 0.042(3) -0.010(3) -0.004(2) 0.001(3)
C38 0.046(3) 0.053(3) 0.049(3) -0.005(3) 0.002(3) -0.001(3)
C39 0.037(3) 0.043(3) 0.029(2) -0.006(2) -0.005(2) 0.002(2)
C40 0.028(3) 0.039(2) 0.028(2) -0.002(2) -0.0002(19) -0.001(2)
C41 0.026(3) 0.047(3) 0.035(3) 0.001(2) 0.001(2) 0.004(2)
F3 0.156(16) 0.125(10) 0.126(13) -0.030(9) -0.044(11) -0.034(10)
C42 0.054(7) 0.058(6) 0.042(6) 0.000(5) -0.002(5) -0.002(6)
C43 0.055(7) 0.052(6) 0.047(6) -0.003(5) -0.003(5) -0.008(6)
C44 0.070(7) 0.060(6) 0.057(6) -0.012(5) 0.000(6) -0.005(6)
C45 0.067(7) 0.057(6) 0.067(7) -0.006(6) -0.008(6) -0.008(6)
C46 0.064(8) 0.068(7) 0.054(7) -0.005(6) -0.024(6) -0.002(7)
C47 0.063(9) 0.070(10) 0.056(8) 0.014(8) 0.004(7) -0.011(8)
C48 0.051(9) 0.055(9) 0.042(7) 0.000(7) -0.002(7) -0.011(7)
F3' 0.095(7) 0.056(4) 0.045(4) -0.026(4) -0.031(5) 0.014(5)
C42' 0.057(6) 0.047(5) 0.039(5) -0.013(4) -0.001(4) 0.003(5)
C43' 0.053(6) 0.036(4) 0.038(5) -0.003(4) -0.005(5) -0.001(4)
C44' 0.056(6) 0.046(5) 0.049(5) -0.006(4) -0.010(4) 0.017(5)
C45' 0.057(6) 0.039(5) 0.049(5) -0.006(4) -0.004(4) 0.010(4)
C46' 0.057(6) 0.036(5) 0.034(5) -0.012(4) -0.005(5) 0.003(5)
C47' 0.055(7) 0.044(6) 0.037(5) -0.007(5) -0.011(5) 0.004(5)
C48' 0.061(8) 0.058(8) 0.052(7) -0.005(6) -0.009(6) 0.012(6)
C49 0.039(3) 0.071(4) 0.070(4) -0.014(3) 0.007(3) -0.023(3)
C50 0.029(3) 0.040(3) 0.041(3) 0.009(2) -0.003(2) -0.007(2)
C51 0.029(3) 0.042(3) 0.051(3) 0.003(2) 0.009(2) -0.001(2)
C52 0.034(3) 0.035(2) 0.047(3) 0.004(2) 0.016(2) 0.000(2)
C53 0.054(4) 0.047(3) 0.091(5) -0.018(3) 0.036(3) -0.007(3)
C54 0.117(6) 0.061(4) 0.047(3) -0.024(3) 0.042(4) -0.024(4)
C55 0.042(3) 0.048(3) 0.032(3) -0.011(2) 0.006(2) -0.008(2)
C56 0.047(3) 0.052(3) 0.025(2) -0.004(2) 0.002(2) -0.004(3)
C57 0.028(3) 0.051(3) 0.030(2) 0.007(2) 0.000(2) -0.007(2)
C58 0.052(3) 0.055(3) 0.043(3) 0.015(2) 0.005(3) -0.006(3)

loop_
_atom_type_symbol
_atom_type_description
_atom_type_scat_dispersion_real
_atom_type_scat_dispersion_imag
_atom_type_scat_source
C C 0.0033 0.0016 'International Tables Vol C Tables 4.2.6.8 and 6.1.1.4'
H H 0.0000 0.0000 'International Tables Vol C Tables 4.2.6.8 and 6.1.1.4'
N N 0.0061 0.0033 'International Tables Vol C Tables 4.2.6.8 and 6.1.1.4'
O O 0.0106 0.0060 'International Tables Vol C Tables 4.2.6.8 and 6.1.1.4'
F F 0.0171 0.0103 'International Tables Vol C Tables 4.2.6.8 and 6.1.1.4'
Y Y -2.7962 3.5667 'International Tables Vol C Tables 4.2.6.8 and 6.1.1.4'

loop_
_geom_angle_atom_site_label_1
_geom_angle_atom_site_label_2
_geom_angle_atom_site_label_3
_geom_angle
_geom_angle_site_symmetry_1
_geom_angle_site_symmetry_3
O5 Y1 O8 79.99(11) . 5_757
O5 Y1 O4 72.81(11) . .
O8 Y1 O4 142.01(10) 5_757 .
O5 Y1 O3 115.80(11) . 5_757
O8 Y1 O3 134.61(10) 5_757 5_757
O4 Y1 O3 81.99(10) . 5_757
O5 Y1 O1 91.77(10) . .
O8 Y1 O1 70.21(9) 5_757 .
O4 Y1 O1 84.44(10) . .
O3 Y1 O1 143.64(10) 5_757 .
O5 Y1 O8 139.92(10) . .
O8 Y1 O8 71.82(11) 5_757 .
O4 Y1 O8 144.01(10) . .
O3 Y1 O8 70.28(10) 5_757 .
O1 Y1 O8 104.36(10) . .
O5 Y1 O2 76.30(10) . 5_757
O8 Y1 O2 77.94(10) 5_757 5_757
O4 Y1 O2 119.18(11) . 5_757
O3 Y1 O2 66.57(10) 5_757 5_757
O1 Y1 O2 147.51(9) . 5_757
O8 Y1 O2 70.47(10) . 5_757
O5 Y1 N1 144.49(11) . .
O8 Y1 N1 115.05(10) 5_757 .
O4 Y1 N1 77.22(11) . .
O3 Y1 N1 77.61(10) 5_757 .
O1 Y1 N1 66.52(10) . .
O8 Y1 N1 74.83(10) . .
O2 Y1 N1 136.47(10) 5_757 .
O5 Y1 Y2 116.19(8) . 5_757
O8 Y1 Y2 92.45(7) 5_757 5_757
O4 Y1 Y2 123.12(8) . 5_757
O3 Y1 Y2 42.17(7) 5_757 5_757
O1 Y1 Y2 144.50(7) . 5_757
O8 Y1 Y2 40.14(7) . 5_757
O2 Y1 Y2 40.62(7) 5_757 5_757
N1 Y1 Y2 95.96(8) . 5_757
O5 Y1 Y1 112.01(8) . 5_757
O8 Y1 Y1 36.61(7) 5_757 5_757
O4 Y1 Y1 170.46(8) . 5_757
O3 Y1 Y1 102.38(7) 5_757 5_757
O1 Y1 Y1 87.14(7) . 5_757
O8 Y1 Y1 35.20(7) . 5_757
O2 Y1 Y1 70.32(7) 5_757 5_757
N1 Y1 Y1 95.31(8) . 5_757
Y2 Y1 Y1 62.999(14) 5_757 5_757
O5 Y1 Y2 87.84(8) . .
O8 Y1 Y2 33.71(7) 5_757 .
O4 Y1 Y2 117.95(8) . .
O3 Y1 Y2 153.68(8) 5_757 .
O1 Y1 Y2 36.75(7) . .
O8 Y1 Y2 84.24(7) . .
O2 Y1 Y2 111.65(7) 5_757 .
N1 Y1 Y2 89.74(8) . .
Y2 Y1 Y2 118.405(16) 5_757 .
Y1 Y1 Y2 55.406(14) 5_757 .
O7 Y2 O8 129.19(11) . 5_757
O7 Y2 O6 74.93(11) . .
O8 Y2 O6 73.97(10) 5_757 .
O7 Y2 O2 144.27(10) . .
O8 Y2 O2 73.56(10) 5_757 .
O6 Y2 O2 140.57(10) . .
O7 Y2 O3 140.02(10) . .
O8 Y2 O3 71.02(10) 5_757 .
O6 Y2 O3 80.83(11) . .
O2 Y2 O3 67.88(10) . .
O7 Y2 O1 84.38(10) . .
O8 Y2 O1 69.61(9) 5_757 .
O6 Y2 O1 109.35(10) . .
O2 Y2 O1 79.20(10) . .
O3 Y2 O1 134.17(9) . .
O7 Y2 N3 78.77(11) . .
O8 Y2 N3 135.21(11) 5_757 .
O6 Y2 N3 150.05(11) . .
O2 Y2 N3 67.65(11) . .
O3 Y2 N3 111.94(11) . .
O1 Y2 N3 81.73(11) . .
O7 Y2 N5 78.51(12) . .
O8 Y2 N5 130.50(11) 5_757 .
O6 Y2 N5 77.18(12) . .
O2 Y2 N5 108.56(12) . .
O3 Y2 N5 65.27(11) . .
O1 Y2 N5 159.45(11) . .
N3 Y2 N5 83.83(12) . .
O7 Y2 Y1 170.45(8) . 5_757
O8 Y2 Y1 41.59(7) 5_757 5_757
O6 Y2 Y1 97.67(8) . 5_757
O2 Y2 Y1 42.90(7) . 5_757
O3 Y2 Y1 41.65(7) . 5_757
O1 Y2 Y1 92.60(7) . 5_757
N3 Y2 Y1 109.82(8) . 5_757
N5 Y2 Y1 106.05(9) . 5_757
O7 Y2 Y1 112.24(8) . .
O8 Y2 Y1 33.53(7) 5_757 .
O6 Y2 Y1 93.84(8) . .
O2 Y2 Y1 70.11(8) . .
O3 Y2 Y1 100.54(7) . .
O1 Y2 Y1 36.33(6) . .
N3 Y2 Y1 109.34(8) . .
N5 Y2 Y1 164.02(9) . .
Y1 Y2 Y1 61.595(16) 5_757 .
C8 O1 Y1 116.0(2) . .
C8 O1 Y2 129.1(2) . .
Y1 O1 Y2 106.93(10) . .
C24 O2 Y2 118.9(3) . .
C24 O2 Y1 143.3(3) . 5_757
Y2 O2 Y1 96.47(10) . 5_757
C40 O3 Y1 141.4(3) . 5_757
C40 O3 Y2 121.5(3) . .
Y1 O3 Y2 96.18(10) 5_757 .
C50 O4 Y1 134.7(3) . .
C52 O5 Y1 134.1(3) . .
C55 O6 Y2 132.8(3) . .
C57 O7 Y2 133.9(3) . .
Y1 O8 Y2 112.76(11) 5_757 5_757
Y1 O8 Y1 108.18(11) 5_757 .
Y2 O8 Y1 98.27(11) 5_757 .
Y1 O8 H8 112.3 5_757 .
Y2 O8 H8 112.3 5_757 .
Y1 O8 H8 112.3 . .
C1 N1 C9 117.8(3) . .
C1 N1 Y1 128.0(3) . .
C9 N1 Y1 112.3(2) . .
C10 N2 C5 121.1(4) . .
C17 N3 C25 117.2(4) . .
C17 N3 Y2 128.4(3) . .
C25 N3 Y2 112.6(3) . .
C26 N4 C21 119.0(4) . .
C33 N5 C41 116.4(4) . .
C33 N5 Y2 127.5(3) . .
C41 N5 Y2 113.7(3) . .
C42' N6 C37 121.8(6) . .
C42 N6 C37 115.9(6) . .
N1 C1 C2 122.9(4) . .
N1 C1 H1A 118.5 . .
C2 C1 H1A 118.5 . .
C3 C2 C1 119.6(4) . .
C3 C2 H2A 120.2 . .
C1 C2 H2A 120.2 . .
C2 C3 C4 119.4(4) . .
C2 C3 H3A 120.3 . .
C4 C3 H3A 120.3 . .
C3 C4 C9 117.6(4) . .
C3 C4 C5 122.9(4) . .
C9 C4 C5 119.5(4) . .
C6 C5 N2 126.5(4) . .
C6 C5 C4 118.1(4) . .
N2 C5 C4 115.4(4) . .
C5 C6 C7 122.2(4) . .
C5 C6 H6A 118.9 . .
C7 C6 H6A 118.9 . .
C8 C7 C6 121.4(4) . .
C8 C7 H7A 119.3 . .
C6 C7 H7A 119.3 . .
O1 C8 C7 124.0(4) . .
O1 C8 C9 118.8(3) . .
C7 C8 C9 117.2(4) . .
N1 C9 C4 122.4(4) . .
N1 C9 C8 116.2(3) . .
C4 C9 C8 121.4(4) . .
N2 C10 C11 120.9(4) . .
N2 C10 H10A 119.5 . .
C11 C10 H10A 119.5 . .
C12 C11 C16 118.7(4) . .
C12 C11 C10 121.2(4) . .
C16 C11 C10 120.1(4) . .
C13 C12 C11 121.2(5) . .
C13 C12 H12A 119.4 . .
C11 C12 H12A 119.4 . .
C14 C13 C12 118.1(5) . .
C14 C13 H13A 120.9 . .
C12 C13 H13A 120.9 . .
C15 C14 F1 119.2(4) . .
C15 C14 C13 123.2(4) . .
F1 C14 C13 117.5(4) . .
C14 C15 C16 118.3(4) . .
C14 C15 H15A 120.9 . .
C16 C15 H15A 120.9 . .
C15 C16 C11 120.4(4) . .
C15 C16 H16A 119.8 . .
C11 C16 H16A 119.8 . .
N3 C17 C18 123.8(4) . .
N3 C17 H17A 118.1 . .
C18 C17 H17A 118.1 . .
C19 C18 C17 119.4(4) . .
C19 C18 H18A 120.3 . .
C17 C18 H18A 120.3 . .
C18 C19 C20 119.3(4) . .
C18 C19 H19A 120.4 . .
C20 C19 H19A 120.4 . .
C19 C20 C25 117.8(4) . .
C19 C20 C21 123.4(4) . .
C25 C20 C21 118.8(4) . .
C22 C21 N4 125.8(4) . .
C22 C21 C20 118.6(4) . .
N4 C21 C20 115.6(4) . .
C21 C22 C23 122.4(4) . .
C21 C22 H22A 118.8 . .
C23 C22 H22A 118.8 . .
C24 C23 C22 121.1(4) . .
C24 C23 H23A 119.5 . .
C22 C23 H23A 119.5 . .
O2 C24 C23 124.1(4) . .
O2 C24 C25 118.3(4) . .
C23 C24 C25 117.5(4) . .
N3 C25 C20 122.1(4) . .
N3 C25 C24 116.6(4) . .
C20 C25 C24 121.3(4) . .
N4 C26 C27 122.1(4) . .
N4 C26 H26A 119.0 . .
C27 C26 H26A 119.0 . .
C32 C27 C28 119.8(4) . .
C32 C27 C26 118.5(4) . .
C28 C27 C26 121.7(4) . .
C29 C28 C27 121.1(4) . .
C29 C28 H28A 119.5 . .
C27 C28 H28A 119.5 . .
C30 C29 C28 117.6(4) . .
C30 C29 H29A 121.2 . .
C28 C29 H29A 121.2 . .
F2 C30 C29 118.6(4) . .
F2 C30 C31 117.5(4) . .
C29 C30 C31 123.9(4) . .
C30 C31 C32 117.7(4) . .
C30 C31 H31A 121.1 . .
C32 C31 H31A 121.1 . .
C27 C32 C31 119.9(5) . .
C27 C32 H32A 120.0 . .
C31 C32 H32A 120.0 . .
N5 C33 C34 123.3(5) . .
N5 C33 H33A 118.4 . .
C34 C33 H33A 118.4 . .
C35 C34 C33 121.0(5) . .
C35 C34 H34A 119.5 . .
C33 C34 H34A 119.5 . .
C34 C35 C36 119.1(5) . .
C34 C35 H35A 120.4 . .
C36 C35 H35A 120.4 . .
C41 C36 C37 119.5(5) . .
C41 C36 C35 116.6(5) . .
C37 C36 C35 123.9(5) . .
C38 C37 C36 119.0(5) . .
C38 C37 N6 124.1(5) . .
C36 C37 N6 116.9(5) . .
C37 C38 C39 121.9(5) . .
C37 C38 H38A 119.0 . .
C39 C38 H38A 119.0 . .
C40 C39 C38 120.5(5) . .
C40 C39 H39A 119.7 . .
C38 C39 H39A 119.7 . .
O3 C40 C39 124.5(4) . .
O3 C40 C41 117.6(4) . .
C39 C40 C41 117.9(4) . .
C36 C41 N5 123.4(4) . .
C36 C41 C40 121.0(4) . .
N5 C41 C40 115.6(4) . .
N6 C42 C43 123.2(9) . .
N6 C42 H42A 118.2 . .
C43 C42 H42A 118.5 . .
C44 C43 C48 121.9(12) . .
C44 C43 C42 120.8(11) . .
C48 C43 C42 117.2(12) . .
C43 C44 C45 120.7(12) . .
C43 C44 C44 109.4(9) . 3_656
C45 C44 C44 122.9(14) . 3_656
C43 C44 H44A 126.8 . .
C45 C44 H44A 111.6 . .
C44 C44 H44A 22.9 3_656 .
C46 C45 C44 116.0(13) . .
C46 C45 H45A 121.2 . .
C44 C45 H45A 122.8 . .
F3 C46 C45 118.8(16) . .
F3 C46 C47 114.6(18) . .
C45 C46 C47 126.3(15) . .
C46 C47 C48 119.2(17) . .
C46 C47 H47A 121.2 . .
C48 C47 H47A 118.5 . .
C47 C48 C43 115.7(16) . .
C47 C48 H48A 120.6 . .
C43 C48 H48A 122.1 . .
N6 C42' C43' 122.7(8) . .
N6 C42' H42B 118.8 . .
C43' C42' H42B 118.4 . .
C44' C43' C48' 120.3(10) . .
C44' C43' C42' 118.0(8) . .
C48' C43' C42' 121.3(10) . .
C43' C44' C45' 119.5(9) . .
C43' C44' H44B 119.4 . .
C45' C44' H44B 121.1 . .
C46' C45' C44' 119.4(9) . .
C46' C45' H45B 120.8 . .
C44' C45' H45B 119.9 . .
C45' C46' F3' 119.2(10) . .
C45' C46' C47' 123.6(11) . .
F3' C46' C47' 117.2(10) . .
C48' C47' C46' 118.4(13) . .
C48' C47' H47B 119.6 . .
C46' C47' H47B 121.9 . .
C47' C48' C43' 118.9(14) . .
C47' C48' H48B 122.0 . .
C43' C48' H48B 118.8 . .
C50 C49 H49A 109.5 . .
C50 C49 H49B 109.5 . .
H49A C49 H49B 109.5 . .
C50 C49 H49C 109.5 . .
H49A C49 H49C 109.5 . .
H49B C49 H49C 109.5 . .
O4 C50 C51 124.3(4) . .
O4 C50 C49 116.3(4) . .
C51 C50 C49 119.4(5) . .
C50 C51 C52 124.4(5) . .
C50 C51 H51A 117.8 . .
C52 C51 H51A 117.8 . .
O5 C52 C51 123.7(4) . .
O5 C52 C53 116.6(4) . .
C51 C52 C53 119.6(5) . .
C52 C53 H53A 109.5 . .
C52 C53 H53B 109.5 . .
H53A C53 H53B 109.5 . .
C52 C53 H53C 109.5 . .
H53A C53 H53C 109.5 . .
H53B C53 H53C 109.5 . .
C55 C54 H54A 109.5 . .
C55 C54 H54B 109.5 . .
H54A C54 H54B 109.5 . .
C55 C54 H54C 109.5 . .
H54A C54 H54C 109.5 . .
H54B C54 H54C 109.5 . .
O6 C55 C56 124.7(4) . .
O6 C55 C54 115.2(4) . .
C56 C55 C54 120.0(4) . .
C55 C56 C57 124.7(4) . .
C55 C56 H56A 117.6 . .
C57 C56 H56A 117.6 . .
O7 C57 C56 124.8(4) . .
O7 C57 C58 115.5(4) . .
C56 C57 C58 119.7(4) . .
C57 C58 H58A 109.5 . .
C57 C58 H58B 109.5 . .
H58A C58 H58B 109.5 . .
C57 C58 H58C 109.5 . .
H58A C58 H58C 109.5 . .
H58B C58 H58C 109.5 . .

loop_
_geom_bond_atom_site_label_1
_geom_bond_atom_site_label_2
_geom_bond_distance
_geom_bond_site_symmetry_2
Y1 O5 2.294(3) .
Y1 O8 2.295(3) 5_757
Y1 O4 2.304(3) .
Y1 O3 2.366(3) 5_757
Y1 O1 2.372(3) .
Y1 O8 2.374(3) .
Y1 O2 2.425(3) 5_757
Y1 N1 2.518(3) .
Y1 Y2 3.5392(7) 5_757
Y1 Y1 3.7818(10) 5_757
Y1 Y2 3.8307(8) .
Y2 O7 2.291(3) .
Y2 O8 2.306(3) 5_757
Y2 O6 2.307(3) .
Y2 O2 2.319(3) .
Y2 O3 2.390(3) .
Y2 O1 2.396(3) .
Y2 N3 2.490(4) .
Y2 N5 2.543(4) .
Y2 Y1 3.5392(7) 5_757
F1 C14 1.362(5) .
F2 C30 1.364(5) .
O1 C8 1.348(5) .
O2 C24 1.329(5) .
O2 Y1 2.425(3) 5_757
O3 C40 1.326(5) .
O3 Y1 2.366(3) 5_757
O4 C50 1.275(5) .
O5 C52 1.276(5) .
O6 C55 1.277(5) .
O7 C57 1.271(5) .
O8 Y1 2.295(3) 5_757
O8 Y2 2.306(3) 5_757
O8 H8 1.0000 .
N1 C1 1.330(5) .
N1 C9 1.374(5) .
N2 C10 1.281(6) .
N2 C5 1.408(5) .
N3 C17 1.332(5) .
N3 C25 1.380(5) .
N4 C26 1.268(6) .
N4 C21 1.417(5) .
N5 C33 1.309(6) .
N5 C41 1.420(6) .
N6 C42' 1.233(7) .
N6 C42 1.311(8) .
N6 C37 1.429(6) .
C1 C2 1.396(6) .
C1 H1A 0.9500 .
C2 C3 1.373(6) .
C2 H2A 0.9500 .
C3 C4 1.404(6) .
C3 H3A 0.9500 .
C4 C9 1.410(5) .
C4 C5 1.426(6) .
C5 C6 1.374(6) .
C6 C7 1.405(6) .
C6 H6A 0.9500 .
C7 C8 1.384(6) .
C7 H7A 0.9500 .
C8 C9 1.428(6) .
C10 C11 1.461(6) .
C10 H10A 0.9500 .
C11 C12 1.387(7) .
C11 C16 1.402(6) .
C12 C13 1.381(6) .
C12 H12A 0.9500 .
C13 C14 1.375(7) .
C13 H13A 0.9500 .
C14 C15 1.362(7) .
C15 C16 1.393(6) .
C15 H15A 0.9500 .
C16 H16A 0.9500 .
C17 C18 1.403(6) .
C17 H17A 0.9500 .
C18 C19 1.363(6) .
C18 H18A 0.9500 .
C19 C20 1.415(6) .
C19 H19A 0.9500 .
C20 C25 1.420(6) .
C20 C21 1.425(6) .
C21 C22 1.374(6) .
C22 C23 1.403(6) .
C22 H22A 0.9500 .
C23 C24 1.381(6) .
C23 H23A 0.9500 .
C24 C25 1.432(6) .
C26 C27 1.473(6) .
C26 H26A 0.9500 .
C27 C32 1.388(6) .
C27 C28 1.396(6) .
C28 C29 1.381(6) .
C28 H28A 0.9500 .
C29 C30 1.372(7) .
C29 H29A 0.9500 .
C30 C31 1.378(7) .
C31 C32 1.405(6) .
C31 H31A 0.9500 .
C32 H32A 0.9500 .
C33 C34 1.395(7) .
C33 H33A 0.9500 .
C34 C35 1.353(7) .
C34 H34A 0.9500 .
C35 C36 1.425(7) .
C35 H35A 0.9500 .
C36 C41 1.390(7) .
C36 C37 1.415(7) .
C37 C38 1.377(7) .
C38 C39 1.392(6) .
C38 H38A 0.9500 .
C39 C40 1.388(6) .
C39 H39A 0.9500 .
C40 C41 1.434(6) .
F3 C46 1.33(2) .
C42 C43 1.482(9) .
C42 H42A 0.9571 .
C43 C44 1.427(16) .
C43 C48 1.46(2) .
C44 C45 1.430(17) .
C44 C44 1.68(2) 3_656
C44 H44A 0.9134 .
C45 C46 1.37(2) .
C45 H45A 0.9635 .
C46 C47 1.41(3) .
C47 C48 1.44(3) .
C47 H47A 0.9573 .
C48 H48A 0.9633 .
F3' C46' 1.350(16) .
C42' C43' 1.475(8) .
C42' H42B 0.9618 .
C43' C44' 1.378(12) .
C43' C48' 1.449(19) .
C44' C45' 1.399(13) .
C44' H44B 0.9613 .
C45' C46' 1.346(14) .
C45' H45B 0.9639 .
C46' C47' 1.402(17) .
C47' C48' 1.37(2) .
C47' H47B 0.9615 .
C48' H48B 0.9638 .
C49 C50 1.506(7) .
C49 H49A 0.9800 .
C49 H49B 0.9800 .
C49 H49C 0.9800 .
C50 C51 1.378(7) .
C51 C52 1.391(7) .
C51 H51A 0.9500 .
C52 C53 1.517(7) .
C53 H53A 0.9800 .
C53 H53B 0.9800 .
C53 H53C 0.9800 .
C54 C55 1.512(7) .
C54 H54A 0.9800 .
C54 H54B 0.9800 .
C54 H54C 0.9800 .
C55 C56 1.394(7) .
C56 C57 1.398(6) .
C56 H56A 0.9500 .
C57 C58 1.509(6) .
C58 H58A 0.9800 .
C58 H58B 0.9800 .
C58 H58C 0.9800 .

loop_
_geom_torsion_atom_site_label_1
_geom_torsion_atom_site_label_2
_geom_torsion_atom_site_label_3
_geom_torsion_atom_site_label_4
_geom_torsion
_geom_torsion_site_symmetry_1
_geom_torsion_site_symmetry_4
C9 N1 C1 C2 -3.0(7) . .
Y1 N1 C1 C2 160.1(4) . .
N1 C1 C2 C3 -1.5(7) . .
C1 C2 C3 C4 3.4(7) . .
C2 C3 C4 C9 -0.8(7) . .
C2 C3 C4 C5 178.7(4) . .
C10 N2 C5 C6 -28.8(7) . .
C10 N2 C5 C4 154.1(4) . .
C3 C4 C5 C6 -175.4(4) . .
C9 C4 C5 C6 4.1(6) . .
C3 C4 C5 N2 2.0(6) . .
C9 C4 C5 N2 -178.5(4) . .
N2 C5 C6 C7 -178.7(4) . .
C4 C5 C6 C7 -1.6(7) . .
C5 C6 C7 C8 -0.9(7) . .
Y1 O1 C8 C7 154.4(3) . .
Y2 O1 C8 C7 -60.9(5) . .
Y1 O1 C8 C9 -27.8(5) . .
Y2 O1 C8 C9 116.9(4) . .
C6 C7 C8 O1 178.6(4) . .
C6 C7 C8 C9 0.8(6) . .
C1 N1 C9 C4 5.8(6) . .
Y1 N1 C9 C4 -159.9(3) . .
C1 N1 C9 C8 -173.4(4) . .
Y1 N1 C9 C8 20.9(4) . .
C3 C4 C9 N1 -3.9(6) . .
C5 C4 C9 N1 176.6(4) . .
C3 C4 C9 C8 175.2(4) . .
C5 C4 C9 C8 -4.3(6) . .
O1 C8 C9 N1 3.0(6) . .
C7 C8 C9 N1 -179.0(4) . .
O1 C8 C9 C4 -176.2(4) . .
C7 C8 C9 C4 1.8(6) . .
C5 N2 C10 C11 -179.2(4) . .
N2 C10 C11 C12 -5.8(7) . .
N2 C10 C11 C16 173.4(4) . .
C16 C11 C12 C13 -1.7(8) . .
C10 C11 C12 C13 177.5(5) . .
C11 C12 C13 C14 1.3(8) . .
C12 C13 C14 C15 0.0(8) . .
C12 C13 C14 F1 178.0(4) . .
F1 C14 C15 C16 -178.8(4) . .
C13 C14 C15 C16 -0.8(7) . .
C14 C15 C16 C11 0.4(7) . .
C12 C11 C16 C15 0.9(7) . .
C10 C11 C16 C15 -178.4(4) . .
C25 N3 C17 C18 -1.0(7) . .
Y2 N3 C17 C18 -164.7(4) . .
N3 C17 C18 C19 4.6(8) . .
C17 C18 C19 C20 -2.9(7) . .
C18 C19 C20 C25 -1.9(7) . .
C18 C19 C20 C21 177.4(4) . .
C26 N4 C21 C22 30.3(7) . .
C26 N4 C21 C20 -148.1(4) . .
C19 C20 C21 C22 174.9(4) . .
C25 C20 C21 C22 -5.8(6) . .
C19 C20 C21 N4 -6.6(7) . .
C25 C20 C21 N4 172.7(4) . .
N4 C21 C22 C23 -175.5(4) . .
C20 C21 C22 C23 2.8(7) . .
C21 C22 C23 C24 2.2(7) . .
Y2 O2 C24 C23 -159.4(3) . .
Y1 O2 C24 C23 3.7(8) 5_757 .
Y2 O2 C24 C25 21.8(5) . .
Y1 O2 C24 C25 -175.2(3) 5_757 .
C22 C23 C24 O2 177.2(4) . .
C22 C23 C24 C25 -3.9(6) . .
C17 N3 C25 C20 -4.2(6) . .
Y2 N3 C25 C20 162.1(3) . .
C17 N3 C25 C24 178.0(4) . .
Y2 N3 C25 C24 -15.8(5) . .
C19 C20 C25 N3 5.6(7) . .
C21 C20 C25 N3 -173.7(4) . .
C19 C20 C25 C24 -176.6(4) . .
C21 C20 C25 C24 4.0(7) . .
O2 C24 C25 N3 -2.4(6) . .
C23 C24 C25 N3 178.7(4) . .
O2 C24 C25 C20 179.7(4) . .
C23 C24 C25 C20 0.8(7) . .
C21 N4 C26 C27 176.9(4) . .
N4 C26 C27 C32 -175.5(4) . .
N4 C26 C27 C28 1.0(7) . .
C32 C27 C28 C29 -0.1(7) . .
C26 C27 C28 C29 -176.5(4) . .
C27 C28 C29 C30 1.4(7) . .
C28 C29 C30 F2 176.7(4) . .
C28 C29 C30 C31 -1.7(8) . .
F2 C30 C31 C32 -177.8(4) . .
C29 C30 C31 C32 0.7(8) . .
C28 C27 C32 C31 -1.0(7) . .
C26 C27 C32 C31 175.6(4) . .
C30 C31 C32 C27 0.7(7) . .
C41 N5 C33 C34 1.3(7) . .
Y2 N5 C33 C34 162.3(4) . .
N5 C33 C34 C35 -4.9(8) . .
C33 C34 C35 C36 4.5(8) . .
C34 C35 C36 C41 -0.7(8) . .
C34 C35 C36 C37 178.3(5) . .
C41 C36 C37 C38 3.8(8) . .
C35 C36 C37 C38 -175.2(5) . .
C41 C36 C37 N6 -178.5(4) . .
C35 C36 C37 N6 2.6(8) . .
C42' N6 C37 C38 -40.4(10) . .
C42 N6 C37 C38 18.9(10) . .
C42' N6 C37 C36 142.0(8) . .
C42 N6 C37 C36 -158.7(8) . .
C36 C37 C38 C39 -1.9(8) . .
N6 C37 C38 C39 -179.4(5) . .
C37 C38 C39 C40 -1.7(8) . .
Y1 O3 C40 C39 -5.6(7) 5_757 .
Y2 O3 C40 C39 160.3(4) . .
Y1 O3 C40 C41 174.3(3) 5_757 .
Y2 O3 C40 C41 -19.8(5) . .
C38 C39 C40 O3 -176.9(4) . .
C38 C39 C40 C41 3.2(7) . .
C37 C36 C41 N5 178.1(4) . .
C35 C36 C41 N5 -2.9(7) . .
C37 C36 C41 C40 -2.3(7) . .
C35 C36 C41 C40 176.8(4) . .
C33 N5 C41 C36 2.6(7) . .
Y2 N5 C41 C36 -161.0(4) . .
C33 N5 C41 C40 -177.1(4) . .
Y2 N5 C41 C40 19.4(5) . .
O3 C40 C41 C36 178.8(4) . .
C39 C40 C41 C36 -1.3(7) . .
O3 C40 C41 N5 -1.5(6) . .
C39 C40 C41 N5 178.4(4) . .
C37 N6 C42 C43 -177.3(10) . .
N6 C42 C43 C44 -173.2(11) . .
N6 C42 C43 C48 8(2) . .
C48 C43 C44 C45 -5(2) . .
C42 C43 C44 C45 176.3(12) . .
C48 C43 C44 C44 -156.4(15) . 3_656
C42 C43 C44 C44 24.9(18) . 3_656
C43 C44 C45 C46 4(2) . .
C44 C44 C45 C46 151.9(11) 3_656 .
C44 C45 C46 F3 173.8(16) . .
C44 C45 C46 C47 0(3) . .
F3 C46 C47 C48 -177.7(18) . .
C45 C46 C47 C48 -4(3) . .
C46 C47 C48 C43 3(3) . .
C44 C43 C48 C47 1(2) . .
C42 C43 C48 C47 179.9(15) . .
C37 N6 C42' C43' 174.9(8) . .
N6 C42' C43' C44' -169.8(10) . .
N6 C42' C43' C48' 2.3(18) . .
C48' C43' C44' C45' 2.9(18) . .
C42' C43' C44' C45' 175.1(10) . .
C43' C44' C45' C46' -0.6(16) . .
C44' C45' C46' F3' -177.1(11) . .
C44' C45' C46' C47' -1(2) . .
C45' C46' C47' C48' -1(2) . .
F3' C46' C47' C48' 176.0(14) . .
C46' C47' C48' C43' 3(2) . .
C44' C43' C48' C47' -4(2) . .
C42' C43' C48' C47' -176.0(13) . .
Y1 O4 C50 C51 11.8(7) . .
Y1 O4 C50 C49 -168.4(3) . .
O4 C50 C51 C52 6.3(8) . .
C49 C50 C51 C52 -173.5(5) . .
Y1 O5 C52 C51 -22.9(7) . .
Y1 O5 C52 C53 159.0(4) . .
C50 C51 C52 O5 -1.0(8) . .
C50 C51 C52 C53 177.1(5) . .
Y2 O6 C55 C56 15.4(7) . .
Y2 O6 C55 C54 -166.8(4) . .
O6 C55 C56 C57 5.0(8) . .
C54 C55 C56 C57 -172.7(5) . .
Y2 O7 C57 C56 -8.9(7) . .
Y2 O7 C57 C58 171.7(3) . .
C55 C56 C57 O7 -8.4(8) . .
C55 C56 C57 C58 170.9(5) . .
